data_7201157
loop_
_publ_author_name
'Nauha, Elisa'
'Saxell, Heidi'
'Nissinen, Maija'
'Kolehmainen, Erkki'
'Sch\"afer, Ansgar'
'Schlecker, Rainer'

_publ_section_title
;
 Polymorphism and versatile solvate formation of thiophanate-methyl
;
_journal_issue 11
_journal_name_full CrystEngComm
_journal_page_first 2536
_journal_paper_doi 10.1039/b905511h
_journal_volume 11
_journal_year 2009
_chemical_formula_moiety 'C12 H14 N4 O4 S2, C2 H4 Cl2'
_chemical_formula_sum 'C14 H18 Cl2 N4 O4 S2'
_chemical_formula_weight 441.34
_chemical_name_common 'thiophanate-methyl, 1,2-dichloromethane'
_chemical_name_systematic
;
?
;
_space_group_IT_number 2
_symmetry_cell_setting triclinic
_symmetry_space_group_name_Hall '-P 1'
_symmetry_space_group_name_H-M 'P -1'
_atom_sites_solution_hydrogens geom
_atom_sites_solution_primary direct
_atom_sites_solution_secondary difmap
_audit_creation_method SHELXL-97
_cell_angle_alpha 82.061(11)
_cell_angle_beta 79.396(12)
_cell_angle_gamma 79.411(12)
_cell_formula_units_Z 2
_cell_length_a 9.313(2)
_cell_length_b 10.150(2)
_cell_length_c 10.735(2)
_cell_measurement_temperature 103(2)
_cell_volume 974.7(3)
_computing_structure_refinement 'SHELXL-97 (Sheldrick, 1997)'
_diffrn_ambient_temperature 103(2)
_diffrn_measured_fraction_theta_full 0.897
_diffrn_measured_fraction_theta_max 0.897
_diffrn_measurement_device_type 'Bruker AXS CCD Detector'
_diffrn_radiation_monochromator graphite
_diffrn_radiation_source 'fine-focus sealed tube'
_diffrn_radiation_type CuK\a
_diffrn_radiation_wavelength 1.54178
_diffrn_reflns_av_R_equivalents 0.0450
_diffrn_reflns_av_sigmaI/netI 0.0443
_diffrn_reflns_limit_h_max 10
_diffrn_reflns_limit_h_min -9
_diffrn_reflns_limit_k_max 11
_diffrn_reflns_limit_k_min -10
_diffrn_reflns_limit_l_max 11
_diffrn_reflns_limit_l_min -11
_diffrn_reflns_number 8006
_diffrn_reflns_theta_full 57.70
_diffrn_reflns_theta_max 57.70
_diffrn_reflns_theta_min 4.21
_exptl_absorpt_coefficient_mu 5.252
_exptl_absorpt_correction_T_max 0.1591
_exptl_absorpt_correction_T_min 0.1090
_exptl_absorpt_correction_type empirical
_exptl_absorpt_process_details 'R.H. Blessing, Acta Cryst. A 1995, 51, 33'
_exptl_crystal_colour colorless
_exptl_crystal_density_diffrn 1.504
_exptl_crystal_density_method 'not measured'
_exptl_crystal_description block
_exptl_crystal_F_000 456
_exptl_crystal_size_max 0.50
_exptl_crystal_size_mid 0.40
_exptl_crystal_size_min 0.35
_refine_diff_density_max 0.281
_refine_diff_density_min -0.334
_refine_diff_density_rms 0.065
_refine_ls_extinction_coef 0.0050(5)
_refine_ls_extinction_expression Fc^*^=kFc[1+0.001xFc^2^\l^3^/sin(2\q)]^-1/4^
_refine_ls_extinction_method SHELXL
_refine_ls_goodness_of_fit_ref 1.059
_refine_ls_hydrogen_treatment mixed
_refine_ls_matrix_type full
_refine_ls_number_parameters 250
_refine_ls_number_reflns 2410
_refine_ls_number_restraints 4
_refine_ls_restrained_S_all 1.059
_refine_ls_R_factor_all 0.0418
_refine_ls_R_factor_gt 0.0358
_refine_ls_shift/su_max 0.000
_refine_ls_shift/su_mean 0.000
_refine_ls_structure_factor_coef Fsqd
_refine_ls_weighting_details 'calc w=1/[\s^2^(Fo^2^)+(0.0579P)^2^+0.0000P] where P=(Fo^2^+2Fc^2^)/3'
_refine_ls_weighting_scheme calc
_refine_ls_wR_factor_gt 0.0910
_refine_ls_wR_factor_ref 0.0934
_reflns_number_gt 2044
_reflns_number_total 2410
_reflns_threshold_expression >2sigma(I)
_cod_data_source_file b905511h.txt
_cod_data_source_block TM_12DCE
_cod_original_cell_volume 974.7(4)
_cod_original_sg_symbol_H-M p-1
_cod_database_code 7201157

loop_
_symmetry_equiv_pos_as_xyz
'x, y, z'
'-x, -y, -z'

loop_
_atom_site_label
_atom_site_type_symbol
_atom_site_fract_x
_atom_site_fract_y
_atom_site_fract_z
_atom_site_U_iso_or_equiv
_atom_site_adp_type
_atom_site_occupancy
_atom_site_symmetry_multiplicity
_atom_site_calc_flag
_atom_site_refinement_flags
_atom_site_disorder_assembly
_atom_site_disorder_group
S1 S 0.08259(7) -0.12466(6) 0.84055(6) 0.0176(2) Uani 1 1 d . . .
S2 S 0.16496(7) 0.33701(7) 0.43363(6) 0.0208(2) Uani 1 1 d . . .
Cl1 Cl 0.41381(9) 0.51555(8) 0.73573(9) 0.0507(3) Uani 1 1 d . . .
Cl2 Cl 0.11967(9) 0.36729(7) 0.88046(8) 0.0410(3) Uani 1 1 d . . .
O1 O 0.4310(2) 0.11626(17) 0.89789(16) 0.0182(5) Uani 1 1 d . . .
O2 O 0.28678(19) 0.12666(17) 1.09217(16) 0.0178(5) Uani 1 1 d . . .
O3 O -0.11654(19) 0.17730(18) 0.79975(16) 0.0179(5) Uani 1 1 d . . .
O4 O -0.22628(19) 0.39575(17) 0.79018(16) 0.0193(5) Uani 1 1 d . . .
N1 N 0.2305(2) 0.0059(2) 0.9575(2) 0.0151(6) Uani 1 1 d D . .
H1 H 0.156(2) -0.011(2) 1.021(2) 0.018 Uiso 1 1 d D . .
N2 N 0.3188(2) -0.0085(2) 0.74223(19) 0.0138(5) Uani 1 1 d D . .
H2 H 0.385(2) 0.039(2) 0.758(2) 0.017 Uiso 1 1 d D . .
N3 N 0.0995(2) 0.1276(2) 0.6028(2) 0.0138(5) Uani 1 1 d D . .
H3 H 0.046(3) 0.098(2) 0.6758(18) 0.017 Uiso 1 1 d D . .
N4 N -0.0507(2) 0.3331(2) 0.6307(2) 0.0153(5) Uani 1 1 d D . .
H4 H -0.072(3) 0.4198(18) 0.607(2) 0.018 Uiso 1 1 d D . .
C1 C 0.3718(3) 0.2217(3) 1.1199(3) 0.0236(7) Uani 1 1 d . . .
H1A H 0.4765 0.1808 1.1120 0.035 Uiso 1 1 calc R . .
H1B H 0.3358 0.2455 1.2069 0.035 Uiso 1 1 calc R . .
H1C H 0.3607 0.3032 1.0594 0.035 Uiso 1 1 calc R . .
C2 C 0.3262(3) 0.0863(3) 0.9756(3) 0.0154(7) Uani 1 1 d . . .
C3 C 0.2186(3) -0.0391(2) 0.8443(2) 0.0153(7) Uani 1 1 d . . .
C4 C 0.3175(3) -0.0418(3) 0.6173(2) 0.0142(6) Uani 1 1 d . . .
C5 C 0.4250(3) -0.1427(3) 0.5660(2) 0.0160(7) Uani 1 1 d . . .
H5 H 0.4944 -0.1936 0.6161 0.019 Uiso 1 1 calc R . .
C6 C 0.4312(3) -0.1688(3) 0.4429(3) 0.0176(7) Uani 1 1 d . . .
H6 H 0.5048 -0.2377 0.4079 0.021 Uiso 1 1 calc R . .
C7 C 0.3299(3) -0.0947(3) 0.3694(3) 0.0178(7) Uani 1 1 d . . .
H7 H 0.3356 -0.1120 0.2837 0.021 Uiso 1 1 calc R . .
C8 C 0.2205(3) 0.0043(3) 0.4204(2) 0.0159(7) Uani 1 1 d . . .
H8 H 0.1498 0.0533 0.3706 0.019 Uiso 1 1 calc R . .
C9 C 0.2147(3) 0.0314(2) 0.5437(2) 0.0134(6) Uani 1 1 d . . .
C10 C 0.0687(3) 0.2583(3) 0.5610(2) 0.0165(7) Uani 1 1 d . . .
C11 C -0.1301(3) 0.2906(3) 0.7460(2) 0.0161(7) Uani 1 1 d . . .
C12 C -0.3164(3) 0.3620(3) 0.9128(2) 0.0241(7) Uani 1 1 d . . .
H12A H -0.3807 0.2991 0.9028 0.036 Uiso 1 1 calc R . .
H12B H -0.3774 0.4443 0.9433 0.036 Uiso 1 1 calc R . .
H12C H -0.2518 0.3200 0.9746 0.036 Uiso 1 1 calc R . .
C13 C 0.1136(4) 0.5368(3) 0.8065(3) 0.0331(8) Uani 1 1 d . . .
H13A H 0.0158 0.5683 0.7796 0.040 Uiso 1 1 calc R . .
H13B H 0.1236 0.5951 0.8700 0.040 Uiso 1 1 calc R . .
C14 C 0.2316(3) 0.5523(3) 0.6934(3) 0.0375(9) Uani 1 1 d . . .
H14A H 0.2150 0.6458 0.6517 0.045 Uiso 1 1 calc R . .
H14B H 0.2250 0.4910 0.6313 0.045 Uiso 1 1 calc R . .

loop_
_atom_site_aniso_label
_atom_site_aniso_U_11
_atom_site_aniso_U_22
_atom_site_aniso_U_33
_atom_site_aniso_U_23
_atom_site_aniso_U_13
_atom_site_aniso_U_12
S1 0.0206(5) 0.0164(4) 0.0157(4) -0.0020(3) -0.0002(3) -0.0053(3)
S2 0.0252(5) 0.0160(4) 0.0161(4) 0.0009(3) 0.0051(3) -0.0011(3)
Cl1 0.0437(6) 0.0413(6) 0.0687(7) 0.0008(5) -0.0207(5) -0.0040(4)
Cl2 0.0514(6) 0.0216(5) 0.0560(6) 0.0056(4) -0.0303(5) -0.0071(4)
O1 0.0194(12) 0.0223(11) 0.0123(11) -0.0023(8) 0.0020(9) -0.0059(9)
O2 0.0214(11) 0.0235(11) 0.0094(11) -0.0066(8) 0.0010(8) -0.0061(9)
O3 0.0223(12) 0.0136(11) 0.0148(10) 0.0022(9) -0.0007(8) -0.0003(8)
O4 0.0201(12) 0.0170(11) 0.0152(11) -0.0008(8) 0.0060(8) 0.0017(9)
N1 0.0163(14) 0.0200(13) 0.0090(13) -0.0031(11) 0.0032(10) -0.0072(11)
N2 0.0174(14) 0.0158(13) 0.0085(13) -0.0023(10) 0.0013(10) -0.0060(10)
N3 0.0156(14) 0.0135(14) 0.0094(13) 0.0009(10) 0.0026(10) -0.0008(10)
N4 0.0184(14) 0.0112(12) 0.0114(13) 0.0020(10) 0.0021(10) 0.0035(11)
C1 0.0262(18) 0.0268(17) 0.0208(17) -0.0106(14) -0.0044(13) -0.0058(14)
C2 0.0180(18) 0.0131(15) 0.0135(18) 0.0024(13) -0.0053(14) 0.0016(13)
C3 0.0186(16) 0.0088(15) 0.0160(17) 0.0011(12) -0.0033(13) 0.0030(12)
C4 0.0187(17) 0.0149(15) 0.0101(15) 0.0010(12) 0.0003(12) -0.0096(13)
C5 0.0172(17) 0.0140(15) 0.0143(16) -0.0019(12) 0.0016(12) -0.0002(13)
C6 0.0176(17) 0.0147(15) 0.0197(17) -0.0075(13) 0.0041(13) -0.0032(13)
C7 0.0233(17) 0.0203(16) 0.0119(15) -0.0060(13) 0.0026(13) -0.0111(13)
C8 0.0195(17) 0.0164(16) 0.0122(16) 0.0005(12) -0.0022(12) -0.0056(13)
C9 0.0148(16) 0.0117(15) 0.0128(16) -0.0016(12) 0.0026(12) -0.0042(12)
C10 0.0177(17) 0.0187(17) 0.0147(16) -0.0022(13) -0.0059(13) -0.0037(13)
C11 0.0153(17) 0.0211(18) 0.0125(16) -0.0051(14) -0.0025(13) -0.0014(13)
C12 0.0238(18) 0.0254(17) 0.0171(17) -0.0023(13) 0.0077(13) 0.0009(14)
C13 0.041(2) 0.0154(17) 0.047(2) -0.0031(15) -0.0237(18) -0.0011(15)
C14 0.052(2) 0.0294(19) 0.037(2) -0.0021(16) -0.0248(18) -0.0041(17)

loop_
_atom_type_symbol
_atom_type_description
_atom_type_scat_dispersion_real
_atom_type_scat_dispersion_imag
_atom_type_scat_source
C C 0.0181 0.0091 'International Tables Vol C Tables 4.2.6.8 and 6.1.1.4'
H H 0.0000 0.0000 'International Tables Vol C Tables 4.2.6.8 and 6.1.1.4'
N N 0.0311 0.0180 'International Tables Vol C Tables 4.2.6.8 and 6.1.1.4'
O O 0.0492 0.0322 'International Tables Vol C Tables 4.2.6.8 and 6.1.1.4'
S S 0.3331 0.5567 'International Tables Vol C Tables 4.2.6.8 and 6.1.1.4'
Cl Cl 0.3639 0.7018 'International Tables Vol C Tables 4.2.6.8 and 6.1.1.4'

loop_
_geom_angle_atom_site_label_1
_geom_angle_atom_site_label_2
_geom_angle_atom_site_label_3
_geom_angle
_geom_angle_site_symmetry_1
_geom_angle_site_symmetry_3
_geom_angle_publ_flag
C2 O2 C1 115.0(2) . . ?
C11 O4 C12 113.59(19) . . ?
C2 N1 C3 127.4(2) . . ?
C3 N2 C4 123.5(2) . . ?
C10 N3 C9 125.8(2) . . ?
C11 N4 C10 126.6(2) . . ?
O1 C2 O2 125.3(2) . . ?
O1 C2 N1 125.4(3) . . ?
O2 C2 N1 109.3(2) . . ?
N2 C3 N1 116.6(2) . . ?
N2 C3 S1 123.8(2) . . ?
N1 C3 S1 119.5(2) . . ?
C5 C4 C9 119.7(2) . . ?
C5 C4 N2 119.6(2) . . ?
C9 C4 N2 120.5(2) . . ?
C6 C5 C4 120.0(2) . . ?
C5 C6 C7 120.1(2) . . ?
C8 C7 C6 120.3(2) . . ?
C9 C8 C7 119.7(2) . . ?
C8 C9 C4 120.1(2) . . ?
C8 C9 N3 121.8(2) . . ?
C4 C9 N3 118.0(2) . . ?
N3 C10 N4 116.4(2) . . ?
N3 C10 S2 125.1(2) . . ?
N4 C10 S2 118.5(2) . . ?
O3 C11 O4 124.9(2) . . ?
O3 C11 N4 126.1(2) . . ?
O4 C11 N4 108.9(2) . . ?
C14 C13 Cl2 113.5(2) . . ?
C13 C14 Cl1 112.2(2) . . ?

loop_
_geom_bond_atom_site_label_1
_geom_bond_atom_site_label_2
_geom_bond_distance
_geom_bond_site_symmetry_2
_geom_bond_publ_flag
S1 C3 1.672(3) . ?
S2 C10 1.680(3) . ?
Cl1 C14 1.797(3) . ?
Cl2 C13 1.788(3) . ?
O1 C2 1.217(3) . ?
O2 C2 1.336(3) . ?
O2 C1 1.446(3) . ?
O3 C11 1.208(3) . ?
O4 C11 1.341(3) . ?
O4 C12 1.459(3) . ?
N1 C2 1.369(3) . ?
N1 C3 1.385(3) . ?
N2 C3 1.343(3) . ?
N2 C4 1.430(3) . ?
N3 C10 1.336(3) . ?
N3 C9 1.429(3) . ?
N4 C11 1.379(3) . ?
N4 C10 1.383(3) . ?
C4 C5 1.390(4) . ?
C4 C9 1.396(3) . ?
C5 C6 1.372(4) . ?
C6 C7 1.388(4) . ?
C7 C8 1.384(4) . ?
C8 C9 1.379(3) . ?
C13 C14 1.492(4) . ?

loop_
_geom_hbond_atom_site_label_D
_geom_hbond_atom_site_label_H
_geom_hbond_atom_site_label_A
_geom_hbond_distance_DH
_geom_hbond_distance_HA
_geom_hbond_distance_DA
_geom_hbond_angle_DHA
_geom_hbond_site_symmetry_A
N2 H2 O1 0.902(16) 1.94(2) 2.684(3) 139(2) .
N3 H3 O3 0.895(16) 1.95(2) 2.670(3) 136(2) .
N3 H3 S1 0.895(16) 2.68(2) 3.360(2) 133(2) .
N1 H1 O3 0.901(17) 2.39(2) 3.121(3) 138(2) 2_557
N1 H1 S1 0.901(17) 2.70(2) 3.429(2) 139(2) 2_557
N4 H4 S2 0.878(17) 2.468(18) 3.338(2) 171(2) 2_566

loop_
_geom_torsion_atom_site_label_1
_geom_torsion_atom_site_label_2
_geom_torsion_atom_site_label_3
_geom_torsion_atom_site_label_4
_geom_torsion
_geom_torsion_site_symmetry_1
_geom_torsion_site_symmetry_2
_geom_torsion_site_symmetry_3
_geom_torsion_site_symmetry_4
_geom_torsion_publ_flag
C1 O2 C2 O1 5.1(3) . . . . ?
C1 O2 C2 N1 -175.11(19) . . . . ?
C3 N1 C2 O1 -11.0(4) . . . . ?
C3 N1 C2 O2 169.2(2) . . . . ?
C4 N2 C3 N1 -176.9(2) . . . . ?
C4 N2 C3 S1 2.1(3) . . . . ?
C2 N1 C3 N2 5.0(4) . . . . ?
C2 N1 C3 S1 -174.06(19) . . . . ?
C3 N2 C4 C5 -108.4(3) . . . . ?
C3 N2 C4 C9 75.4(3) . . . . ?
C9 C4 C5 C6 0.9(4) . . . . ?
N2 C4 C5 C6 -175.4(2) . . . . ?
C4 C5 C6 C7 -0.1(4) . . . . ?
C5 C6 C7 C8 -1.1(4) . . . . ?
C6 C7 C8 C9 1.6(4) . . . . ?
C7 C8 C9 C4 -0.8(4) . . . . ?
C7 C8 C9 N3 -176.7(2) . . . . ?
C5 C4 C9 C8 -0.4(4) . . . . ?
N2 C4 C9 C8 175.8(2) . . . . ?
C5 C4 C9 N3 175.6(2) . . . . ?
N2 C4 C9 N3 -8.2(3) . . . . ?
C10 N3 C9 C8 -59.4(4) . . . . ?
C10 N3 C9 C4 124.7(3) . . . . ?
C9 N3 C10 N4 178.2(2) . . . . ?
C9 N3 C10 S2 -3.0(4) . . . . ?
C11 N4 C10 N3 7.8(4) . . . . ?
C11 N4 C10 S2 -171.1(2) . . . . ?
C12 O4 C11 O3 0.1(4) . . . . ?
C12 O4 C11 N4 -179.8(2) . . . . ?
C10 N4 C11 O3 -6.8(4) . . . . ?
C10 N4 C11 O4 173.2(2) . . . . ?
Cl2 C13 C14 Cl1 -65.1(3) . . . . ?

loop_
_cod_related_entry_id
_cod_related_entry_database
_cod_related_entry_code
1 ChemSpider 30653602
